data_7714794
loop_
_publ_author_name
'Fateev, Sergey A.'
'Kozhevnikova, Vladislava Y.'
'Kuznetsov, Kirill M.'
'Belikova, Daria E.'
'Khrustalev, Victor N.'
'Goodilin, Eugene A.'
'Tarasov, Alexey B.'

_publ_section_title
;
 Optical and scintillation properties of hybrid manganese(II) bromides
 with formamidinium and acetamidinium cations.
;
_journal_issue 6
_journal_name_full 'Dalton transactions (Cambridge, England : 2003)'
_journal_page_first 2722
_journal_page_last 2730
_journal_paper_doi 10.1039/d3dt03452f
_journal_volume 53
_journal_year 2024
_chemical_formula_moiety 'Br4 Mn, 3(C H5 N2), Br'
_chemical_formula_sum 'C3 H15 Br5 Mn N6'
_chemical_formula_weight 589.65
_space_group_crystal_system orthorhombic
_space_group_IT_number 62
_space_group_name_Hall '-P 2ac 2n'
_space_group_name_H-M_alt 'P n m a'
_atom_sites_solution_hydrogens geom
_atom_sites_solution_primary difmap
_atom_sites_solution_secondary difmap
_audit_creation_method SHELXL-2013
_audit_update_record
;
2023-08-21 deposited with the CCDC.	2023-12-19 downloaded from the CCDC.
;
_cell_angle_alpha 90
_cell_angle_beta 90
_cell_angle_gamma 90
_cell_formula_units_Z 4
_cell_length_a 11.2782(4)
_cell_length_b 15.3630(4)
_cell_length_c 9.5551(2)
_cell_measurement_reflns_used 6774
_cell_measurement_temperature 100(2)
_cell_measurement_theta_max 77.58
_cell_measurement_theta_min 3.88
_cell_volume 1655.58(8)
_computing_cell_refinement 'CrysAlisPro 1.171.41.117a (Rigaku OD, 2021)'
_computing_data_collection 'CrysAlisPro 1.171.41.117a (Rigaku OD, 2021)'
_computing_data_reduction 'CrysAlisPro 1.171.41.117a (Rigaku OD, 2021)'
_computing_molecular_graphics 'SHELXTL (Sheldrick, 2015)'
_computing_publication_material 'SHELXTL (Sheldrick, 2015)'
_computing_structure_refinement 'SHELXL (Sheldrick, 2015)'
_computing_structure_solution 'SHELXT (Sheldrick, 2015)'
_diffrn_ambient_temperature 100(2)
_diffrn_measured_fraction_theta_full 0.985
_diffrn_measured_fraction_theta_max 0.959
_diffrn_measurement_device_type 'XtaLAB Synergy, Dualflex, HyPix'
_diffrn_measurement_method '\f and \w'
_diffrn_radiation_type CuK\a
_diffrn_radiation_wavelength 1.54184
_diffrn_reflns_av_R_equivalents 0.0978
_diffrn_reflns_av_unetI/netI 0.0546
_diffrn_reflns_Laue_measured_fraction_full 0.985
_diffrn_reflns_Laue_measured_fraction_max 0.959
_diffrn_reflns_limit_h_max 13
_diffrn_reflns_limit_h_min -14
_diffrn_reflns_limit_k_max 19
_diffrn_reflns_limit_k_min -17
_diffrn_reflns_limit_l_max 12
_diffrn_reflns_limit_l_min -8
_diffrn_reflns_number 9286
_diffrn_reflns_point_group_measured_fraction_full 0.985
_diffrn_reflns_point_group_measured_fraction_max 0.959
_diffrn_reflns_theta_full 67.684
_diffrn_reflns_theta_max 78.310
_diffrn_reflns_theta_min 5.452
_diffrn_source 'micro-focus sealed X-ray tube'
_exptl_absorpt_coefficient_mu 20.517
_exptl_absorpt_correction_T_max 0.084
_exptl_absorpt_correction_T_min 0.006
_exptl_absorpt_correction_type analytical
_exptl_absorpt_process_details
;
CrysAlisPro 1.171.42.79a (Rigaku Oxford Diffraction, 2022)
Analytical numeric absorption correction using a multifaceted crystal
model based on expressions derived by R.C. Clark & J.S. Reid.
(Clark, R. C. & Reid, J. S. (1995). Acta Cryst. A51, 887-897)
Empirical absorption correction using spherical harmonics,
implemented in SCALE3 ABSPACK scaling algorithm.
;
_exptl_crystal_colour orange
_exptl_crystal_density_diffrn 2.366
_exptl_crystal_description prism
_exptl_crystal_F_000 1100
_exptl_crystal_size_max 0.34
_exptl_crystal_size_mid 0.24
_exptl_crystal_size_min 0.22
_refine_diff_density_max 1.137
_refine_diff_density_min -0.609
_refine_diff_density_rms 0.198
_refine_ls_extinction_coef 0.00058(5)
_refine_ls_extinction_expression Fc^*^=kFc[1+0.001xFc^2^\l^3^/sin(2\q)]^-1/4^
_refine_ls_extinction_method SHELXL
_refine_ls_goodness_of_fit_ref 1.014
_refine_ls_hydrogen_treatment constr
_refine_ls_matrix_type full
_refine_ls_number_parameters 77
_refine_ls_number_reflns 1772
_refine_ls_number_restraints 0
_refine_ls_restrained_S_all 1.014
_refine_ls_R_factor_all 0.0466
_refine_ls_R_factor_gt 0.0448
_refine_ls_shift/su_max 0.000
_refine_ls_shift/su_mean 0.000
_refine_ls_structure_factor_coef Fsqd
_refine_ls_weighting_details 'w=1/[\s^2^(Fo^2^)+(0.0691P)^2^+3.03P] where P=(Fo^2^+2Fc^2^)/3'
_refine_ls_weighting_scheme calc
_refine_ls_wR_factor_gt 0.1100
_refine_ls_wR_factor_ref 0.1117
_reflns_Friedel_coverage 0.000
_reflns_number_gt 1705
_reflns_number_total 1772
_reflns_threshold_expression 'I > 2\s(I)'
_cod_data_source_file d3dt03452f2.cif
_cod_data_source_block FA3MnBr5
_cod_depositor_comments 'Adding full bibliography for 7714794--7714796.cif.'
_cod_database_code 7714794
_shelx_space_group_comment
;
The symmetry employed for this shelxl refinement is uniquely defined
by the following loop, which should always be used as a source of
symmetry information in preference to the above space-group names.
They are only intended as comments.
;
_shelx_estimated_absorpt_t_min 0.054
_shelx_estimated_absorpt_t_max 0.093
_shelxl_version_number 2013-4

loop_
_space_group_symop_operation_xyz
'x, y, z'
'-x+1/2, -y, z+1/2'
'-x, y+1/2, -z'
'x+1/2, -y+1/2, -z+1/2'
'-x, -y, -z'
'x-1/2, y, -z-1/2'
'x, -y-1/2, z'
'-x-1/2, y-1/2, z-1/2'

loop_
_atom_site_label
_atom_site_type_symbol
_atom_site_fract_x
_atom_site_fract_y
_atom_site_fract_z
_atom_site_U_iso_or_equiv
_atom_site_adp_type
_atom_site_occupancy
_atom_site_site_symmetry_order
_atom_site_calc_flag
_atom_site_refinement_flags_posn
_atom_site_refinement_flags_adp
_atom_site_refinement_flags_occupancy
_atom_site_disorder_assembly
_atom_site_disorder_group
Br1 Br 0.74459(6) 0.2500 0.53410(7) 0.0348(2) Uani 1 2 d S T P . .
Br2 Br 0.48274(7) 0.2500 0.24907(6) 0.0373(2) Uani 1 2 d S T P . .
Br3 Br 0.44116(5) 0.38512(3) 0.61384(5) 0.0378(2) Uani 1 1 d . . . . .
Br4 Br 0.5000 0.5000 0.0000 0.0372(2) Uani 1 2 d S . P . .
Mn1 Mn 0.52387(10) 0.2500 0.50573(10) 0.0320(3) Uani 1 2 d S T P . .
N1 N 0.2758(4) 0.5291(3) 0.3611(4) 0.0405(9) Uani 1 1 d . . . . .
H1A H 0.2020 0.5409 0.3840 0.049 Uiso 1 1 calc R U . . .
H1B H 0.3326 0.5662 0.3814 0.049 Uiso 1 1 calc R U . . .
N2 N 0.2239(5) 0.3978(3) 0.2626(5) 0.0478(11) Uani 1 1 d . . . . .
H2A H 0.1484 0.4056 0.2824 0.057 Uiso 1 1 calc R U . . .
H2B H 0.2470 0.3502 0.2193 0.057 Uiso 1 1 calc R U . . .
C1 C 0.3009(5) 0.4566(3) 0.2971(5) 0.0370(9) Uani 1 1 d . . . . .
H1 H 0.3815 0.4460 0.2740 0.044 Uiso 1 1 calc R U . . .
N3 N 0.6485(4) 0.3248(3) 0.8949(4) 0.0398(9) Uani 1 1 d . . . . .
H3A H 0.7253 0.3265 0.8788 0.048 Uiso 1 1 calc R U . . .
H3B H 0.6082 0.3736 0.9034 0.048 Uiso 1 1 calc R U . . .
C2 C 0.5944(7) 0.2500 0.9062(6) 0.0355(13) Uani 1 2 d S T P . .
H2 H 0.5115 0.2500 0.9236 0.043 Uiso 1 2 calc R U P . .

loop_
_atom_site_aniso_label
_atom_site_aniso_U_11
_atom_site_aniso_U_22
_atom_site_aniso_U_33
_atom_site_aniso_U_23
_atom_site_aniso_U_13
_atom_site_aniso_U_12
Br1 0.0394(4) 0.0297(3) 0.0353(3) 0.000 0.0016(2) 0.000
Br2 0.0477(5) 0.0344(4) 0.0297(3) 0.000 -0.0022(2) 0.000
Br3 0.0432(4) 0.0315(3) 0.0386(3) -0.00537(15) -0.00069(17) 0.00323(18)
Br4 0.0443(4) 0.0300(4) 0.0373(4) -0.0035(2) 0.0006(2) 0.0020(3)
Mn1 0.0402(6) 0.0265(5) 0.0294(5) 0.000 -0.0002(4) 0.000
N1 0.049(2) 0.0317(19) 0.0409(19) 0.0003(16) -0.0035(17) -0.0044(17)
N2 0.064(3) 0.0336(19) 0.045(2) -0.0067(17) 0.006(2) -0.007(2)
C1 0.043(3) 0.032(2) 0.036(2) 0.0046(17) 0.0059(18) 0.0025(18)
N3 0.049(3) 0.0287(19) 0.042(2) 0.0019(14) 0.0019(16) 0.0037(16)
C2 0.041(4) 0.037(3) 0.028(3) 0.000 -0.002(2) 0.000

loop_
_atom_type_symbol
_atom_type_description
_atom_type_scat_dispersion_real
_atom_type_scat_dispersion_imag
_atom_type_scat_source
C C 0.0181 0.0091 'International Tables Vol C Tables 4.2.6.8 and 6.1.1.4'
H H 0.0000 0.0000 'International Tables Vol C Tables 4.2.6.8 and 6.1.1.4'
N N 0.0311 0.0180 'International Tables Vol C Tables 4.2.6.8 and 6.1.1.4'
Mn Mn -0.5299 2.8052 'International Tables Vol C Tables 4.2.6.8 and 6.1.1.4'
Br Br -0.6763 1.2805 'International Tables Vol C Tables 4.2.6.8 and 6.1.1.4'

loop_
_geom_angle_atom_site_label_1
_geom_angle_atom_site_label_2
_geom_angle_atom_site_label_3
_geom_angle
_geom_angle_site_symmetry_1
_geom_angle_site_symmetry_3
_geom_angle_publ_flag
Br2 Mn1 Br3 109.68(3) . . ?
Br3 Mn1 Br3 112.32(5) 7_565 . ?
Br2 Mn1 Br1 106.92(5) . . ?
Br3 Mn1 Br1 109.04(3) . . ?
C1 N1 H1A 120.0 . . ?
C1 N1 H1B 120.0 . . ?
H1A N1 H1B 120.0 . . ?
C1 N2 H2A 120.0 . . ?
C1 N2 H2B 120.0 . . ?
H2A N2 H2B 120.0 . . ?
N2 C1 N1 124.7(5) . . ?
N2 C1 H1 117.6 . . ?
N1 C1 H1 117.6 . . ?
C2 N3 H3A 120.0 . . ?
C2 N3 H3B 120.0 . . ?
H3A N3 H3B 120.0 . . ?
N3 C2 N3 123.4(7) . 7_565 ?
N3 C2 H2 118.3 . . ?

loop_
_geom_bond_atom_site_label_1
_geom_bond_atom_site_label_2
_geom_bond_distance
_geom_bond_site_symmetry_2
_geom_bond_publ_flag
Br1 Mn1 2.5041(14) . ?
Br2 Mn1 2.4959(12) . ?
Br3 Mn1 2.4992(7) . ?
N1 C1 1.301(6) . ?
N1 H1A 0.8800 . ?
N1 H1B 0.8800 . ?
N2 C1 1.295(7) . ?
N2 H2A 0.8800 . ?
N2 H2B 0.8800 . ?
C1 H1 0.9500 . ?
N3 C2 1.306(5) . ?
N3 H3A 0.8800 . ?
N3 H3B 0.8800 . ?
C2 H2 0.9500 . ?

loop_
_geom_hbond_atom_site_label_D
_geom_hbond_atom_site_label_H
_geom_hbond_atom_site_label_A
_geom_hbond_distance_DH
_geom_hbond_distance_HA
_geom_hbond_distance_DA
_geom_hbond_angle_DHA
_geom_hbond_site_symmetry_A
N1 H1A Br4 0.88 2.61 3.411(5) 151.8 2_565
N1 H1B Br3 0.88 2.66 3.462(5) 152.3 5_666
N2 H2A Br4 0.88 3.04 3.739(5) 138.1 2_565
N2 H2B Br1 0.88 2.87 3.640(4) 147.1 6_556
N3 H3A Br3 0.88 2.60 3.429(5) 158.2 6_657
N3 H3B Br4 0.88 2.47 3.325(4) 163.3 1_556
